data_1575349
loop_
_publ_author_name
'Chauhan, Rahul'
'Kukreti, Prashant'
'Sharma, Keshav'
'Singh, Ovender'
'Ghosh, Kaushik'

_publ_section_title
;
 Well-defined zinc(ii) catalysts for sustainable synthesis of
 bis(indolyl)methanes via the activation of aromatic and aliphatic
 alcohols
;
_journal_issue 22
_journal_name_full 'Catalysis Science &amp; Technology'
_journal_page_first 6693
_journal_page_last 6702
_journal_paper_doi 10.1039/D5CY00765H
_journal_volume 15
_journal_year 2025
_chemical_formula_moiety 'C26 H24 N2 O3'
_chemical_formula_sum 'C26 H24 N2 O3'
_chemical_formula_weight 412.47
_space_group_crystal_system monoclinic
_space_group_IT_number 14
_space_group_name_Hall '-P 2yn'
_space_group_name_H-M_alt 'P 1 21/n 1'
_atom_sites_solution_hydrogens mixed
_atom_sites_solution_primary dual
_audit_creation_date 2024-12-26
_audit_creation_method
;
Olex2 1.2-ac3
(compiled 2017.08.10 svn.r3458 for OlexSys, GUI svn.r5381)
;
_audit_update_record
;
2025-03-05 deposited with the CCDC.	2025-08-04 downloaded from the CCDC.
;
_cell_angle_alpha 90
_cell_angle_beta 90.988(2)
_cell_angle_gamma 90
_cell_formula_units_Z 4
_cell_length_a 11.5413(6)
_cell_length_b 10.3509(5)
_cell_length_c 17.3360(9)
_cell_measurement_reflns_used 9156
_cell_measurement_temperature 103(2)
_cell_measurement_theta_max 23.118
_cell_measurement_theta_min 2.292
_cell_volume 2070.70(18)
_computing_cell_refinement 'SAINT V8.40B (?, 2016)'
_computing_data_reduction 'SAINT V8.40B (?, 2016)'
_computing_molecular_graphics 'Olex2 (Dolomanov et al., 2009)'
_computing_publication_material 'Olex2 (Dolomanov et al., 2009)'
_computing_structure_refinement 'XL (Sheldrick, 2008)'
_computing_structure_solution 'XT (Sheldrick, 2015)'
_diffrn_ambient_temperature 103.0
_diffrn_measured_fraction_theta_full 0.999
_diffrn_measured_fraction_theta_max 0.997
_diffrn_measurement_device_type 'Bruker D8 quest CMOS'
_diffrn_measurement_method '\f and \w scans'
_diffrn_radiation_type MoK\a
_diffrn_radiation_wavelength 0.71073
_diffrn_reflns_av_R_equivalents 0.0886
_diffrn_reflns_av_unetI/netI 0.0418
_diffrn_reflns_Laue_measured_fraction_full 0.999
_diffrn_reflns_Laue_measured_fraction_max 0.997
_diffrn_reflns_limit_h_max 15
_diffrn_reflns_limit_h_min -15
_diffrn_reflns_limit_k_max 13
_diffrn_reflns_limit_k_min -13
_diffrn_reflns_limit_l_max 23
_diffrn_reflns_limit_l_min -23
_diffrn_reflns_number 73726
_diffrn_reflns_point_group_measured_fraction_full 0.999
_diffrn_reflns_point_group_measured_fraction_max 0.997
_diffrn_reflns_theta_full 25.242
_diffrn_reflns_theta_max 28.325
_diffrn_reflns_theta_min 2.103
_exptl_absorpt_coefficient_mu 0.087
_exptl_absorpt_correction_T_max 0.7457
_exptl_absorpt_correction_T_min 0.6979
_exptl_absorpt_correction_type multi-scan
_exptl_absorpt_process_details
'SADABS-2016/2 (Bruker,2016/2) was used for absorption correction. wR2(int) was 0.0883 before and 0.0789 after correction. The Ratio of minimum to maximum transmission is 0.9359. The \l/2 correction factor is Not present.'
_exptl_crystal_colour 'clear light colourless'
_exptl_crystal_colour_lustre clear
_exptl_crystal_colour_modifier light
_exptl_crystal_colour_primary colourless
_exptl_crystal_density_diffrn 1.323
_exptl_crystal_description block
_exptl_crystal_F_000 872
_exptl_crystal_size_max 0.104
_exptl_crystal_size_mid 0.097
_exptl_crystal_size_min 0.021
_refine_diff_density_max 0.284
_refine_diff_density_min -0.243
_refine_diff_density_rms 0.050
_refine_ls_extinction_method none
_refine_ls_goodness_of_fit_ref 1.045
_refine_ls_hydrogen_treatment mixed
_refine_ls_matrix_type full
_refine_ls_number_parameters 289
_refine_ls_number_reflns 5143
_refine_ls_number_restraints 0
_refine_ls_restrained_S_all 1.045
_refine_ls_R_factor_all 0.0599
_refine_ls_R_factor_gt 0.0448
_refine_ls_shift/su_max 0.000
_refine_ls_shift/su_mean 0.000
_refine_ls_structure_factor_coef Fsqd
_refine_ls_weighting_details 'w=1/[\s^2^(Fo^2^)+(0.0394P)^2^+0.8597P] where P=(Fo^2^+2Fc^2^)/3'
_refine_ls_weighting_scheme calc
_refine_ls_wR_factor_gt 0.0976
_refine_ls_wR_factor_ref 0.1077
_reflns_Friedel_coverage 0.000
_reflns_number_gt 4064
_reflns_number_total 5143
_reflns_threshold_expression 'I > 2\s(I)'
_cod_data_source_file d5cy00765h2.cif
_cod_data_source_block kg_rc_160_1570_0m_a
_cod_depositor_comments 'Adding full bibliography for 1575346--1575352.cif.'
_cod_database_code 1575349
_shelx_shelxl_version_number 2019/1
_shelx_space_group_comment
;
The symmetry employed for this shelxl refinement is uniquely defined
by the following loop, which should always be used as a source of
symmetry information in preference to the above space-group names.
They are only intended as comments.
;
_shelx_estimated_absorpt_t_max 0.998
_shelx_estimated_absorpt_t_min 0.991
_olex2_refinement_description
;
1. Fixed Uiso
 At 1.2 times of:
  All C(H) groups
 At 1.5 times of:
  All C(H,H,H) groups, All N(H) groups
2.a Ternary CH refined with riding coordinates:
 C10(H10)
2.b Aromatic/amide H refined with riding coordinates:
 C3(H3), C4(H4), C6(H6), C8(H8), C12(H12), C16(H16), C17(H17), C19(H19),
 C20(H20), C21(H21), C22(H22), C24(H24)
2.c Idealised Me refined as rotating group:
 C9(H9A,H9B,H9C), C25(H25A,H25B,H25C), C26(H26A,H26B,H26C)
;
_olex2_submission_special_instructions 'No special instructions were received'

loop_
_space_group_symop_operation_xyz
'x, y, z'
'-x+1/2, y+1/2, -z+1/2'
'-x, -y, -z'
'x-1/2, -y-1/2, z-1/2'

loop_
_atom_site_label
_atom_site_type_symbol
_atom_site_fract_x
_atom_site_fract_y
_atom_site_fract_z
_atom_site_U_iso_or_equiv
_atom_site_adp_type
_atom_site_occupancy
_atom_site_site_symmetry_order
_atom_site_calc_flag
_atom_site_refinement_flags_posn
_atom_site_refinement_flags_adp
_atom_site_refinement_flags_occupancy
_atom_site_disorder_assembly
_atom_site_disorder_group
O1 O 0.95381(8) 0.46494(9) 0.32583(5) 0.0228(2) Uani 1 1 d . . . . .
O2 O 0.08636(8) 0.13557(10) 0.52065(6) 0.0274(2) Uani 1 1 d . . . . .
O3 O 0.54990(8) 0.50750(9) 0.80638(5) 0.0193(2) Uani 1 1 d . . . . .
N1 N 0.59079(10) 0.12182(11) 0.31404(7) 0.0200(3) Uani 1 1 d . . . . .
H1 H 0.5658(14) 0.0649(17) 0.2791(10) 0.030 Uiso 1 1 d R . . . .
N2 N 0.77569(11) 0.16599(12) 0.61962(7) 0.0228(3) Uani 1 1 d . . . . .
H2 H 0.8315(15) 0.1108(17) 0.6308(10) 0.034 Uiso 1 1 d R . . . .
C1 C 0.68768(11) 0.28391(12) 0.37382(7) 0.0171(3) Uani 1 1 d . . . . .
C2 C 0.68772(12) 0.19899(12) 0.30986(7) 0.0186(3) Uani 1 1 d . . . . .
C3 C 0.77356(12) 0.20394(13) 0.25401(8) 0.0212(3) Uani 1 1 d . . . . .
H3 H 0.772114 0.147032 0.211006 0.025 Uiso 1 1 calc R . . . .
C4 C 0.86009(12) 0.29401(13) 0.26350(8) 0.0209(3) Uani 1 1 d . . . . .
H4 H 0.920242 0.298565 0.226881 0.025 Uiso 1 1 calc R . . . .
C5 C 0.86108(12) 0.37962(13) 0.32658(8) 0.0193(3) Uani 1 1 d . . . . .
C6 C 0.77653(11) 0.37673(13) 0.38214(7) 0.0184(3) Uani 1 1 d . . . . .
H6 H 0.778241 0.435170 0.424402 0.022 Uiso 1 1 calc R . . . .
C7 C 0.58562(11) 0.25418(12) 0.41703(7) 0.0164(3) Uani 1 1 d . . . . .
C8 C 0.52999(12) 0.15645(13) 0.37822(7) 0.0192(3) Uani 1 1 d . . . . .
H8 H 0.459272 0.117993 0.393524 0.023 Uiso 1 1 calc R . . . .
C9 C 0.96303(13) 0.55659(15) 0.38672(8) 0.0268(3) Uani 1 1 d . . . . .
H9A H 1.032996 0.608825 0.380166 0.040 Uiso 1 1 calc GR . . . .
H9B H 0.967688 0.511195 0.436282 0.040 Uiso 1 1 calc GR . . . .
H9C H 0.894773 0.612915 0.385672 0.040 Uiso 1 1 calc GR . . . .
C10 C 0.54972(11) 0.31320(12) 0.49309(7) 0.0162(3) Uani 1 1 d . . . . .
H10 H 0.554216 0.409289 0.487986 0.019 Uiso 1 1 calc R . . . .
C11 C 0.63247(11) 0.27262(13) 0.55729(7) 0.0174(3) Uani 1 1 d . . . . .
C12 C 0.71621(12) 0.18016(13) 0.55115(8) 0.0204(3) Uani 1 1 d . . . . .
H12 H 0.731119 0.132276 0.505636 0.024 Uiso 1 1 calc R . . . .
C13 C 0.72921(11) 0.24931(13) 0.67268(7) 0.0196(3) Uani 1 1 d . . . . .
C14 C 0.63863(11) 0.31867(12) 0.63580(7) 0.0166(3) Uani 1 1 d . . . . .
C15 C 0.42390(11) 0.27733(13) 0.50806(7) 0.0167(3) Uani 1 1 d . . . . .
C16 C 0.39485(12) 0.17316(13) 0.55467(7) 0.0189(3) Uani 1 1 d . . . . .
H16 H 0.453870 0.130754 0.583961 0.023 Uiso 1 1 calc R . . . .
C17 C 0.28148(12) 0.13013(13) 0.55916(8) 0.0206(3) Uani 1 1 d . . . . .
H17 H 0.263245 0.059639 0.591877 0.025 Uiso 1 1 calc R . . . .
C18 C 0.19447(11) 0.18996(13) 0.51585(8) 0.0197(3) Uani 1 1 d . . . . .
C19 C 0.22061(12) 0.29753(13) 0.47106(8) 0.0199(3) Uani 1 1 d . . . . .
H19 H 0.161096 0.341445 0.443068 0.024 Uiso 1 1 calc R . . . .
C20 C 0.33482(11) 0.33994(13) 0.46779(7) 0.0182(3) Uani 1 1 d . . . . .
H20 H 0.352472 0.413416 0.437323 0.022 Uiso 1 1 calc R . . . .
C21 C 0.75918(12) 0.26759(14) 0.75013(8) 0.0225(3) Uani 1 1 d . . . . .
H21 H 0.820500 0.220045 0.773883 0.027 Uiso 1 1 calc R . . . .
C22 C 0.69708(12) 0.35652(13) 0.79076(8) 0.0210(3) Uani 1 1 d . . . . .
H22 H 0.716349 0.371823 0.843473 0.025 Uiso 1 1 calc R . . . .
C23 C 0.60523(11) 0.42565(13) 0.75587(7) 0.0175(3) Uani 1 1 d . . . . .
C24 C 0.57464(11) 0.40900(12) 0.67901(7) 0.0168(3) Uani 1 1 d . . . . .
H24 H 0.512731 0.456643 0.656032 0.020 Uiso 1 1 calc R . . . .
C25 C -0.00189(12) 0.18265(15) 0.46909(9) 0.0272(3) Uani 1 1 d . . . . .
H25A H -0.068990 0.124708 0.470257 0.041 Uiso 1 1 calc GR . . . .
H25B H 0.028146 0.186043 0.416601 0.041 Uiso 1 1 calc GR . . . .
H25C H -0.025336 0.269487 0.485067 0.041 Uiso 1 1 calc GR . . . .
C26 C 0.45740(12) 0.58508(13) 0.77647(8) 0.0204(3) Uani 1 1 d . . . . .
H26A H 0.429323 0.642284 0.817129 0.031 Uiso 1 1 calc GR . . . .
H26B H 0.394062 0.529143 0.758353 0.031 Uiso 1 1 calc GR . . . .
H26C H 0.485277 0.637129 0.733362 0.031 Uiso 1 1 calc GR . . . .

loop_
_atom_site_aniso_label
_atom_site_aniso_U_11
_atom_site_aniso_U_22
_atom_site_aniso_U_33
_atom_site_aniso_U_23
_atom_site_aniso_U_13
_atom_site_aniso_U_12
O1 0.0228(5) 0.0253(5) 0.0205(5) 0.0002(4) 0.0040(4) -0.0026(4)
O2 0.0183(5) 0.0327(6) 0.0313(6) 0.0056(5) -0.0010(4) -0.0065(4)
O3 0.0207(5) 0.0220(5) 0.0153(5) -0.0023(4) -0.0017(4) 0.0027(4)
N1 0.0239(6) 0.0203(6) 0.0158(6) -0.0035(4) -0.0003(5) 0.0002(5)
N2 0.0225(6) 0.0270(6) 0.0187(6) -0.0006(5) -0.0025(5) 0.0089(5)
C1 0.0195(6) 0.0183(6) 0.0135(6) 0.0015(5) -0.0008(5) 0.0036(5)
C2 0.0218(7) 0.0173(6) 0.0166(6) 0.0006(5) -0.0014(5) 0.0043(5)
C3 0.0255(7) 0.0213(7) 0.0168(6) -0.0012(5) 0.0013(5) 0.0059(6)
C4 0.0223(7) 0.0243(7) 0.0164(6) 0.0026(5) 0.0034(5) 0.0061(6)
C5 0.0191(7) 0.0202(7) 0.0186(6) 0.0035(5) -0.0003(5) 0.0014(5)
C6 0.0204(7) 0.0200(7) 0.0146(6) 0.0002(5) -0.0007(5) 0.0029(5)
C7 0.0177(6) 0.0169(6) 0.0147(6) 0.0024(5) -0.0013(5) 0.0024(5)
C8 0.0210(7) 0.0205(7) 0.0160(6) 0.0008(5) 0.0010(5) 0.0023(5)
C9 0.0298(8) 0.0291(8) 0.0215(7) -0.0011(6) -0.0003(6) -0.0061(6)
C10 0.0176(6) 0.0169(6) 0.0141(6) -0.0001(5) 0.0003(5) 0.0004(5)
C11 0.0173(6) 0.0190(6) 0.0161(6) 0.0005(5) 0.0015(5) -0.0007(5)
C12 0.0199(7) 0.0235(7) 0.0177(7) -0.0006(5) 0.0006(5) 0.0027(5)
C13 0.0189(7) 0.0217(7) 0.0181(6) 0.0005(5) 0.0000(5) 0.0022(5)
C14 0.0162(6) 0.0179(6) 0.0157(6) 0.0021(5) 0.0000(5) -0.0016(5)
C15 0.0182(6) 0.0185(6) 0.0135(6) -0.0023(5) 0.0004(5) -0.0003(5)
C16 0.0210(7) 0.0202(7) 0.0156(6) -0.0003(5) -0.0012(5) 0.0020(5)
C17 0.0242(7) 0.0199(7) 0.0177(7) 0.0018(5) 0.0020(5) -0.0017(5)
C18 0.0178(7) 0.0226(7) 0.0188(7) -0.0045(5) 0.0028(5) -0.0025(5)
C19 0.0194(7) 0.0220(7) 0.0182(6) -0.0014(5) -0.0020(5) 0.0025(5)
C20 0.0212(7) 0.0177(6) 0.0156(6) 0.0001(5) 0.0001(5) -0.0003(5)
C21 0.0211(7) 0.0265(7) 0.0198(7) 0.0023(6) -0.0036(5) 0.0051(6)
C22 0.0227(7) 0.0253(7) 0.0148(6) 0.0007(5) -0.0029(5) -0.0006(6)
C23 0.0176(6) 0.0179(6) 0.0171(6) -0.0008(5) 0.0020(5) -0.0007(5)
C24 0.0164(6) 0.0176(6) 0.0165(6) 0.0024(5) 0.0000(5) -0.0013(5)
C25 0.0182(7) 0.0327(8) 0.0305(8) -0.0029(6) -0.0019(6) -0.0022(6)
C26 0.0191(7) 0.0218(7) 0.0202(7) -0.0014(5) -0.0025(5) 0.0025(5)

loop_
_atom_type_symbol
_atom_type_description
_atom_type_scat_dispersion_real
_atom_type_scat_dispersion_imag
_atom_type_scat_source
C C 0.0033 0.0016 'International Tables Vol C Tables 4.2.6.8 and 6.1.1.4'
H H 0.0000 0.0000 'International Tables Vol C Tables 4.2.6.8 and 6.1.1.4'
N N 0.0061 0.0033 'International Tables Vol C Tables 4.2.6.8 and 6.1.1.4'
O O 0.0106 0.0060 'International Tables Vol C Tables 4.2.6.8 and 6.1.1.4'

loop_
_geom_angle_atom_site_label_1
_geom_angle_atom_site_label_2
_geom_angle_atom_site_label_3
_geom_angle
_geom_angle_site_symmetry_1
_geom_angle_site_symmetry_3
_geom_angle_publ_flag
C5 O1 C9 117.74(10) . . ?
C18 O2 C25 117.45(11) . . ?
C23 O3 C26 117.75(10) . . ?
C8 N1 C2 108.54(11) . . ?
C12 N2 C13 108.48(12) . . ?
C2 C1 C7 106.63(12) . . ?
C6 C1 C2 119.54(12) . . ?
C6 C1 C7 133.79(12) . . ?
N1 C2 C1 107.92(12) . . ?
N1 C2 C3 130.05(12) . . ?
C3 C2 C1 121.99(13) . . ?
C4 C3 C2 117.65(12) . . ?
C3 C4 C5 121.10(12) . . ?
O1 C5 C4 112.92(12) . . ?
C6 C5 O1 125.00(12) . . ?
C6 C5 C4 122.08(13) . . ?
C5 C6 C1 117.63(12) . . ?
C1 C7 C10 127.16(11) . . ?
C8 C7 C1 106.46(11) . . ?
C8 C7 C10 126.29(12) . . ?
C7 C8 N1 110.44(12) . . ?
C7 C10 C15 108.96(10) . . ?
C11 C10 C7 110.43(10) . . ?
C11 C10 C15 113.45(10) . . ?
C12 C11 C10 125.14(12) . . ?
C12 C11 C14 106.36(11) . . ?
C14 C11 C10 128.48(12) . . ?
C11 C12 N2 110.64(12) . . ?
N2 C13 C14 108.06(11) . . ?
N2 C13 C21 129.48(13) . . ?
C21 C13 C14 122.46(12) . . ?
C13 C14 C11 106.45(11) . . ?
C13 C14 C24 119.06(12) . . ?
C24 C14 C11 134.47(12) . . ?
C16 C15 C10 121.79(12) . . ?
C16 C15 C20 117.93(12) . . ?
C20 C15 C10 119.88(11) . . ?
C17 C16 C15 121.25(12) . . ?
C16 C17 C18 120.06(13) . . ?
O2 C18 C17 115.71(12) . . ?
O2 C18 C19 124.56(12) . . ?
C17 C18 C19 119.73(12) . . ?
C20 C19 C18 119.29(12) . . ?
C19 C20 C15 121.63(12) . . ?
C22 C21 C13 117.61(12) . . ?
C21 C22 C23 121.19(12) . . ?
O3 C23 C22 113.09(11) . . ?
O3 C23 C24 124.98(12) . . ?
C24 C23 C22 121.92(12) . . ?
C23 C24 C14 117.75(12) . . ?

loop_
_geom_bond_atom_site_label_1
_geom_bond_atom_site_label_2
_geom_bond_distance
_geom_bond_site_symmetry_2
_geom_bond_publ_flag
O1 C5 1.3878(16) . ?
O1 C9 1.4218(17) . ?
O2 C18 1.3727(16) . ?
O2 C25 1.4291(17) . ?
O3 C23 1.3826(15) . ?
O3 C26 1.4263(15) . ?
N1 C2 1.3776(18) . ?
N1 C8 1.3733(17) . ?
N2 C12 1.3688(18) . ?
N2 C13 1.3764(17) . ?
C1 C2 1.4150(18) . ?
C1 C6 1.4109(19) . ?
C1 C7 1.4399(18) . ?
C2 C3 1.3981(19) . ?
C3 C4 1.374(2) . ?
C4 C5 1.4074(19) . ?
C5 C6 1.3833(18) . ?
C7 C8 1.3687(19) . ?
C7 C10 1.5175(17) . ?
C10 C11 1.5134(18) . ?
C10 C15 1.5254(17) . ?
C11 C12 1.3656(18) . ?
C11 C14 1.4427(18) . ?
C13 C14 1.4121(18) . ?
C13 C21 1.3937(19) . ?
C14 C24 1.4142(18) . ?
C15 C16 1.3919(18) . ?
C15 C20 1.3927(18) . ?
C16 C17 1.3856(19) . ?
C17 C18 1.3892(19) . ?
C18 C19 1.3935(19) . ?
C19 C20 1.3914(19) . ?
C21 C22 1.369(2) . ?
C22 C23 1.4069(19) . ?
C23 C24 1.3833(18) . ?
